data_4037330
loop_
_publ_author_name
'Clarke, James'
'Bonney, Karl J.'
'Yaqoob, Muhammad'
'Solanki, Savade'
'Rzepa, Henry S.'
'White, Andrew J. P.'
'Millan, David S.'
'Braddock, D. Christopher'

_publ_section_title
;
 Epimeric Face-Selective Oxidations and Diastereodivergent Transannular
 Oxonium Ion Formation Fragmentations: Computational Modeling and Total
 Syntheses of 12-Epoxyobtusallene IV, 12-Epoxyobtusallene II, Obtusallene
 X, Marilzabicycloallene C, and Marilzabicycloallene D.
;
_journal_issue 20
_journal_name_full 'The Journal of organic chemistry'
_journal_page_first 9539
_journal_page_last 9552
_journal_paper_doi 10.1021/acs.joc.6b02008
_journal_volume 81
_journal_year 2016
_chemical_absolute_configuration ad
_chemical_formula_moiety 'C13 H17 Br Cl N O2'
_chemical_formula_sum 'C13 H17 Br Cl N O2'
_chemical_formula_weight 334.64
_space_group_IT_number 4
_space_group_name_Hall 'P 2yb'
_space_group_name_H-M_alt 'P 1 21 1'
_symmetry_cell_setting monoclinic
_symmetry_space_group_name_H-M 'P 1 21 1'
_atom_sites_solution_hydrogens geom
_atom_sites_solution_primary direct
_atom_sites_solution_secondary difmap
_audit_creation_method SHELXL-97
_cell_angle_alpha 90
_cell_angle_beta 90.2687(8)
_cell_angle_gamma 90
_cell_formula_units_Z 2
_cell_length_a 8.87379(10)
_cell_length_b 4.83007(5)
_cell_length_c 16.63090(14)
_cell_measurement_reflns_used 6152
_cell_measurement_temperature 173(2)
_cell_measurement_theta_max 71.2329
_cell_measurement_theta_min 2.6523
_cell_volume 712.810(12)
_computing_cell_refinement 'CrysAlis RED, Oxford Diffraction Ltd'
_computing_data_collection 'CrysAlis CCD, Oxford Diffraction Ltd'
_computing_data_reduction 'CrysAlis RED, Oxford Diffraction Ltd'
_computing_molecular_graphics 'Bruker SHELXTL'
_computing_publication_material 'Bruker SHELXTL'
_computing_structure_refinement 'SHELXL-97 (Sheldrick, 1997)'
_computing_structure_solution 'SHELXS-97 (Sheldrick, 1990)'
_diffrn_ambient_temperature 173(2)
_diffrn_detector_area_resol_mean 8.2556
_diffrn_measured_fraction_theta_full 0.994
_diffrn_measured_fraction_theta_max 0.994
_diffrn_measurement_device_type 'OD Xcalibur PX Ultra'
_diffrn_measurement_method 'phi and omega scans'
_diffrn_radiation_monochromator graphite
_diffrn_radiation_source 'Enhance Ultra (Cu) X-ray Source'
_diffrn_radiation_type CuK\a
_diffrn_radiation_wavelength 1.54184
_diffrn_reflns_av_R_equivalents 0.0261
_diffrn_reflns_av_sigmaI/netI 0.0232
_diffrn_reflns_limit_h_max 10
_diffrn_reflns_limit_h_min -10
_diffrn_reflns_limit_k_max 5
_diffrn_reflns_limit_k_min -5
_diffrn_reflns_limit_l_max 20
_diffrn_reflns_limit_l_min -17
_diffrn_reflns_number 10419
_diffrn_reflns_theta_full 71.27
_diffrn_reflns_theta_max 71.27
_diffrn_reflns_theta_min 2.66
_diffrn_standards_number 0
_exptl_absorpt_coefficient_mu 5.612
_exptl_absorpt_correction_T_max 1.00000
_exptl_absorpt_correction_T_min 0.91680
_exptl_absorpt_correction_type multi-scan
_exptl_absorpt_process_details
; 
CrysAlis RED, Oxford Diffraction Ltd., 
Version 1.171.32.5 (release 08-05-2007 CrysAlis171 .NET) 
(compiled May  8 2007,13:10:02) 
Empirical absorption correction using spherical harmonics, 
implemented in SCALE3 ABSPACK scaling algorithm. 
;
_exptl_crystal_colour Colourless
_exptl_crystal_density_diffrn 1.559
_exptl_crystal_density_method 'not measured'
_exptl_crystal_description blocks
_exptl_crystal_F_000 340
_exptl_crystal_size_max 0.08
_exptl_crystal_size_mid 0.06
_exptl_crystal_size_min 0.05
_refine_diff_density_max 0.138
_refine_diff_density_min -0.226
_refine_diff_density_rms 0.036
_refine_ls_abs_structure_details 'Flack H D (1983), Acta Cryst. A39, 876-881, 1156 Friedel pairs'
_refine_ls_abs_structure_Flack -0.013(13)
_refine_ls_extinction_coef 0.0008(2)
_refine_ls_extinction_expression Fc^*^=kFc[1+0.001xFc^2^\l^3^/sin(2\q)]^-1/4^
_refine_ls_extinction_method SHELXL
_refine_ls_goodness_of_fit_ref 0.952
_refine_ls_hydrogen_treatment constr
_refine_ls_matrix_type full
_refine_ls_number_parameters 164
_refine_ls_number_reflns 2699
_refine_ls_number_restraints 1
_refine_ls_restrained_S_all 0.952
_refine_ls_R_factor_all 0.0238
_refine_ls_R_factor_gt 0.0196
_refine_ls_shift/su_max 0.000
_refine_ls_shift/su_mean 0.000
_refine_ls_structure_factor_coef Fsqd
_refine_ls_weighting_details 'calc w=1/[\s^2^(Fo^2^)+(0.0266P)^2^+0.0000P] where P=(Fo^2^+2Fc^2^)/3'
_refine_ls_weighting_scheme calc
_refine_ls_wR_factor_gt 0.0425
_refine_ls_wR_factor_ref 0.0431
_reflns_number_gt 2400
_reflns_number_total 2699
_reflns_threshold_expression >2sigma(I)
_cod_data_source_file jo6b02008_si_002.cif
_cod_data_source_block 9
_cod_depositor_comments
;
The following automatic conversions were performed:

data item '_symmetry_cell_setting' value 'Monoclinic' was changed to
'monoclinic' in accordance with the
/home/saulius/struct/COD-crude-data/automatic-downloads/DataCite-retrospective/ACS/depositions/lib/dictionaries/cif_core.dic
dictionary named 'cif_core.dic' version 2.4.2 last updated on
2011-04-26.

Automatic conversion script
Id: cif_fix_values 6909 2019-04-08 15:41:33Z antanas 
;
_cod_original_sg_symbol_H-M P2(1)
_cod_database_code 4037330

loop_
_symmetry_equiv_pos_as_xyz
'x, y, z'
'-x, y+1/2, -z'

loop_
_atom_site_label
_atom_site_type_symbol
_atom_site_fract_x
_atom_site_fract_y
_atom_site_fract_z
_atom_site_U_iso_or_equiv
_atom_site_adp_type
_atom_site_occupancy
_atom_site_symmetry_multiplicity
_atom_site_calc_flag
_atom_site_refinement_flags
O1 O 0.16524(16) 0.7571(3) 0.38977(8) 0.0426(4) Uani 1 1 d .
O2 O 0.31820(15) 0.7998(3) 0.20848(7) 0.0334(3) Uani 1 1 d .
N2 N 0.3897(2) 0.7700(4) 0.55241(10) 0.0480(5) Uani 1 1 d .
C3 C 0.3562(2) 0.7196(5) 0.48768(12) 0.0381(5) Uani 1 1 d .
C4 C 0.3108(2) 0.6461(5) 0.40410(11) 0.0362(5) Uani 1 1 d .
H4A H 0.3055 0.4399 0.3995 0.043 Uiso 1 1 calc R
C5 C 0.4257(2) 0.7544(4) 0.34351(11) 0.0356(5) Uani 1 1 d .
H5A H 0.4153 0.9578 0.3385 0.043 Uiso 1 1 calc R
H5B H 0.5288 0.7140 0.3632 0.043 Uiso 1 1 calc R
C6 C 0.4029(2) 0.6211(4) 0.26134(11) 0.0336(5) Uani 1 1 d .
H6A H 0.3417 0.4497 0.2696 0.040 Uiso 1 1 calc R
C7 C 0.5377(2) 0.5415(5) 0.21184(12) 0.0378(5) Uani 1 1 d .
H7A H 0.5885 0.3734 0.2342 0.045 Uiso 1 1 calc R
Cl Cl 0.66784(6) 0.82676(12) 0.20310(3) 0.04522(14) Uani 1 1 d .
C8 C 0.4619(2) 0.4793(5) 0.13165(11) 0.0414(5) Uani 1 1 d .
H8A H 0.4216 0.2882 0.1304 0.050 Uiso 1 1 calc R
H8B H 0.5331 0.5036 0.0865 0.050 Uiso 1 1 calc R
C9 C 0.3344(2) 0.6931(4) 0.12760(11) 0.0365(5) Uani 1 1 d .
H9A H 0.3673 0.8484 0.0920 0.044 Uiso 1 1 calc R
C10 C 0.1793(3) 0.5932(5) 0.09858(12) 0.0410(5) Uani 1 1 d .
H10A H 0.1135 0.7599 0.0923 0.049 Uiso 1 1 calc R
Br Br 0.21136(3) 0.43544(6) -0.009478(12) 0.05539(10) Uani 1 1 d .
C11 C 0.0949(2) 0.3851(5) 0.15075(12) 0.0450(6) Uani 1 1 d .
H11A H 0.0041 0.3196 0.1216 0.054 Uiso 1 1 calc R
H11B H 0.1603 0.2230 0.1613 0.054 Uiso 1 1 calc R
C12 C 0.0488(2) 0.5133(5) 0.22926(12) 0.0429(6) Uani 1 1 d .
H12A H 0.0010 0.6892 0.2273 0.051 Uiso 1 1 calc R
C13 C 0.0698(2) 0.4004(6) 0.30044(12) 0.0457(6) Uani 1 1 d .
H13A H 0.1014 0.2126 0.3027 0.055 Uiso 1 1 calc R
C14 C 0.0464(3) 0.5524(6) 0.37893(13) 0.0491(6) Uani 1 1 d .
H14A H 0.0512 0.4163 0.4242 0.059 Uiso 1 1 calc R
C15 C -0.0993(3) 0.7162(7) 0.38501(14) 0.0646(8) Uani 1 1 d .
H15A H -0.1041 0.8073 0.4376 0.097 Uiso 1 1 calc R
H15B H -0.1853 0.5906 0.3789 0.097 Uiso 1 1 calc R
H15C H -0.1025 0.8564 0.3424 0.097 Uiso 1 1 calc R

loop_
_atom_site_aniso_label
_atom_site_aniso_U_11
_atom_site_aniso_U_22
_atom_site_aniso_U_33
_atom_site_aniso_U_23
_atom_site_aniso_U_13
_atom_site_aniso_U_12
O1 0.0351(8) 0.0546(10) 0.0382(7) 0.0033(7) -0.0057(6) 0.0024(7)
O2 0.0383(8) 0.0358(7) 0.0261(6) -0.0007(5) -0.0058(5) 0.0062(6)
N2 0.0521(12) 0.0590(13) 0.0329(9) -0.0019(8) -0.0045(8) -0.0036(10)
C3 0.0362(12) 0.0437(13) 0.0343(11) 0.0021(9) -0.0010(9) -0.0001(10)
C4 0.0358(12) 0.0430(13) 0.0297(10) 0.0022(9) -0.0063(8) 0.0019(10)
C5 0.0365(12) 0.0410(13) 0.0293(10) 0.0011(8) -0.0067(8) 0.0013(10)
C6 0.0377(12) 0.0334(11) 0.0297(9) 0.0039(8) -0.0062(8) 0.0042(9)
C7 0.0386(12) 0.0365(11) 0.0382(10) 0.0004(8) -0.0026(9) 0.0051(9)
Cl 0.0384(3) 0.0575(4) 0.0397(3) 0.0006(2) -0.0008(2) -0.0019(2)
C8 0.0430(12) 0.0443(16) 0.0367(9) -0.0048(10) -0.0009(8) 0.0062(11)
C9 0.0457(13) 0.0368(12) 0.0270(9) -0.0027(8) -0.0022(8) 0.0045(10)
C10 0.0495(13) 0.0428(13) 0.0307(10) -0.0109(9) -0.0100(9) 0.0097(11)
Br 0.06414(17) 0.06692(17) 0.03499(11) -0.01609(13) -0.01274(9) 0.01117(16)
C11 0.0414(12) 0.0445(18) 0.0491(11) -0.0113(10) -0.0122(9) -0.0007(11)
C12 0.0353(12) 0.0485(16) 0.0448(11) 0.0023(9) -0.0078(9) -0.0008(10)
C13 0.0363(11) 0.0486(16) 0.0522(11) 0.0079(12) -0.0079(9) -0.0099(11)
C14 0.0395(13) 0.0696(17) 0.0382(11) 0.0124(10) -0.0048(10) -0.0142(12)
C15 0.0357(13) 0.116(3) 0.0420(13) -0.0014(15) 0.0027(11) -0.0003(15)

loop_
_atom_type_symbol
_atom_type_description
_atom_type_scat_dispersion_real
_atom_type_scat_dispersion_imag
_atom_type_scat_source
C C 0.0181 0.0091 'International Tables Vol C Tables 4.2.6.8 and 6.1.1.4'
H H 0.0000 0.0000 'International Tables Vol C Tables 4.2.6.8 and 6.1.1.4'
N N 0.0311 0.0180 'International Tables Vol C Tables 4.2.6.8 and 6.1.1.4'
O O 0.0492 0.0322 'International Tables Vol C Tables 4.2.6.8 and 6.1.1.4'
Cl Cl 0.3639 0.7018 'International Tables Vol C Tables 4.2.6.8 and 6.1.1.4'
Br Br -0.6763 1.2805 'International Tables Vol C Tables 4.2.6.8 and 6.1.1.4'

loop_
_geom_angle_atom_site_label_1
_geom_angle_atom_site_label_2
_geom_angle_atom_site_label_3
_geom_angle
C4 O1 C14 115.01(18)
C6 O2 C9 107.44(14)
N2 C3 C4 178.4(3)
O1 C4 C3 108.02(17)
O1 C4 C5 111.71(16)
C3 C4 C5 110.82(18)
C6 C5 C4 111.12(17)
O2 C6 C7 103.47(15)
O2 C6 C5 111.14(16)
C7 C6 C5 119.74(17)
C6 C7 C8 100.42(16)
C6 C7 Cl 111.09(15)
C8 C7 Cl 111.16(15)
C7 C8 C9 103.22(17)
O2 C9 C8 105.98(15)
O2 C9 C10 108.14(17)
C8 C9 C10 117.57(18)
C11 C10 C9 118.05(18)
C11 C10 Br 109.67(15)
C9 C10 Br 105.95(15)
C12 C11 C10 111.00(18)
C13 C12 C11 124.9(2)
C12 C13 C14 123.8(2)
O1 C14 C13 109.53(18)
O1 C14 C15 104.7(2)
C13 C14 C15 115.5(2)

loop_
_geom_bond_atom_site_label_1
_geom_bond_atom_site_label_2
_geom_bond_distance
O1 C4 1.417(3)
O1 C14 1.456(3)
O2 C6 1.441(2)
O2 C9 1.448(2)
N2 C3 1.142(3)
C3 C4 1.488(3)
C4 C5 1.529(3)
C5 C6 1.523(3)
C6 C7 1.505(3)
C7 C8 1.521(3)
C7 Cl 1.804(2)
C8 C9 1.533(3)
C9 C10 1.534(3)
C10 C11 1.526(3)
C10 Br 1.9738(19)
C11 C12 1.503(3)
C12 C13 1.316(3)
C13 C14 1.513(3)
C14 C15 1.520(4)
